data_7034185
loop_
_publ_author_name
'Du, Shizhen'
'Xing, Qifeng'
'Flisak, Zygmunt'
'Yue, Erlin'
'Sun, Yang'
'Sun, Wen-Hua'

_publ_section_title
;
 Ethylene polymerization by the thermally unique 1-[2-(bis(4-fluoro
 phenyl)methyl)-4,6-dimethylphenylimino]-2-aryliminoacenaphthylnickel
 precursors.
;
_journal_issue 27
_journal_name_full 'Dalton transactions (Cambridge, England : 2003)'
_journal_page_first 12282
_journal_page_last 12291
_journal_paper_doi 10.1039/c5dt00052a
_journal_volume 44
_journal_year 2015
_chemical_formula_sum 'C42 H34 Br2 F2 N2 Ni'
_chemical_formula_weight 823.24
_chemical_name_systematic
;
 ?
;
_space_group_IT_number 14
_symmetry_cell_setting monoclinic
_symmetry_space_group_name_Hall '-P 2ybc'
_symmetry_space_group_name_H-M 'P 1 21/c 1'
_atom_sites_solution_hydrogens geom
_atom_sites_solution_primary direct
_atom_sites_solution_secondary difmap
_audit_creation_method SHELXL-97
_audit_update_record
;
2015-01-06 deposited with the CCDC.
2015-02-25 downloaded from the CCDC.
;
_cell_angle_alpha 90.00
_cell_angle_beta 96.03(3)
_cell_angle_gamma 90.00
_cell_formula_units_Z 8
_cell_length_a 19.295(4)
_cell_length_b 11.616(2)
_cell_length_c 35.044(7)
_cell_measurement_temperature 173(2)
_cell_measurement_theta_max 27.48
_cell_measurement_theta_min 1.06
_cell_volume 7811(3)
_computing_cell_refinement 'CrystalClear (Rigaku Inc., 2007)'
_computing_data_collection 'CrystalClear (Rigaku Inc., 2007)'
_computing_data_reduction 'CrystalClear (Rigaku Inc., 2007)'
_computing_molecular_graphics 'XP in Siemens SHELXTL (Sheldrick, 1994)'
_computing_publication_material 'SHELX97 (Sheldrick, 1997)'
_computing_structure_refinement 'SHELXL-97 (Sheldrick, 1997)'
_computing_structure_solution 'SHELXS-97 (Sheldrick, 1990)'
_diffrn_ambient_temperature 173(2)
_diffrn_measured_fraction_theta_full 0.990
_diffrn_measured_fraction_theta_max 0.990
_diffrn_measurement_device_type 'Saturn724+ CCD'
_diffrn_measurement_method '\w scans at fixed \c = 45\%'
_diffrn_radiation_monochromator graphite
_diffrn_radiation_source 'sealed tube'
_diffrn_radiation_type MoK\a
_diffrn_radiation_wavelength 0.71073
_diffrn_reflns_av_R_equivalents 0.0760
_diffrn_reflns_av_sigmaI/netI 0.0863
_diffrn_reflns_limit_h_max 24
_diffrn_reflns_limit_h_min -25
_diffrn_reflns_limit_k_max 14
_diffrn_reflns_limit_k_min -14
_diffrn_reflns_limit_l_max 45
_diffrn_reflns_limit_l_min -27
_diffrn_reflns_number 52967
_diffrn_reflns_theta_full 27.48
_diffrn_reflns_theta_max 27.48
_diffrn_reflns_theta_min 1.06
_diffrn_standards_decay_% none
_diffrn_standards_interval_count none
_diffrn_standards_interval_time none
_diffrn_standards_number none
_exptl_absorpt_coefficient_mu 2.583
_exptl_absorpt_correction_T_max 1.0000
_exptl_absorpt_correction_T_min 0.5479
_exptl_absorpt_correction_type multi-scan
_exptl_absorpt_process_details 'SADABS (Sheldrick, 1996)'
_exptl_crystal_colour red
_exptl_crystal_density_diffrn 1.400
_exptl_crystal_density_method 'not measured'
_exptl_crystal_description block
_exptl_crystal_F_000 3328
_exptl_crystal_size_max .00
_exptl_crystal_size_mid .00
_exptl_crystal_size_min .00
_refine_diff_density_max 0.651
_refine_diff_density_min -0.779
_refine_diff_density_rms 0.129
_refine_ls_extinction_method none
_refine_ls_goodness_of_fit_ref 1.061
_refine_ls_hydrogen_treatment mixed
_refine_ls_matrix_type full
_refine_ls_number_parameters 893
_refine_ls_number_reflns 17699
_refine_ls_number_restraints 0
_refine_ls_restrained_S_all 1.061
_refine_ls_R_factor_gt 0.0827
_refine_ls_shift/su_max 0.004
_refine_ls_shift/su_mean 0.000
_refine_ls_structure_factor_coef Fsqd
_refine_ls_weighting_details 'calc w=1/[\s^2^(Fo^2^)+(0.0934P)^2^+15.7394P] where P=(Fo^2^+2Fc^2^)/3'
_refine_ls_weighting_scheme calc
_refine_ls_wR_factor_gt 0.2077
_refine_ls_wR_factor_ref 0.2346
_reflns_number_gt 11467
_reflns_number_total 17699
_reflns_threshold_expression >2sigma(I)
_cod_data_source_file c5dt00052a1.cif
_cod_data_source_block C5
_cod_depositor_comments
;
The following automatic conversions were performed:

'_symmetry_cell_setting' value 'Monoclinic' changed to 'monoclinic'
according to
/usr/data/users/saulius/crontab/automatic-downloads/rss-feeds/RSC/lib/dictionaries/cif_core.dic
dictionary named 'cif_core.dic' version 2.4.2 from 2011-04-26.

Automatic conversion script
Id: cif_fix_values 3008 2015-01-20 13:52:24Z robertas 

 Adding full bibliography for 7034184--7034185.cif.
;
_cod_original_sg_symbol_H-M P2(1)/c
_cod_database_code 7034185
_refine_ls_r_factor_ref 0.1234
_platon_squeeze_void_probe_radius 1.20

loop_
_symmetry_equiv_pos_as_xyz
'x, y, z'
'-x, y+1/2, -z+1/2'
'-x, -y, -z'
'x, -y-1/2, z-1/2'

loop_
_atom_site_label
_atom_site_type_symbol
_atom_site_fract_x
_atom_site_fract_y
_atom_site_fract_z
_atom_site_U_iso_or_equiv
_atom_site_adp_type
_atom_site_occupancy
_atom_site_symmetry_multiplicity
_atom_site_calc_flag
_atom_site_refinement_flags
Br1 Br 0.12972(4) 1.04131(5) 0.327524(18) 0.04210(18) Uani 1 1 d .
Br2 Br 0.25043(3) 0.75015(6) 0.35064(2) 0.0480(2) Uani 1 1 d .
Ni1 Ni 0.14300(4) 0.84330(6) 0.33924(2) 0.03030(19) Uani 1 1 d .
N1 N 0.0886(2) 0.7753(4) 0.38068(13) 0.0278(10) Uani 1 1 d .
N2 N 0.0660(2) 0.7714(4) 0.30335(12) 0.0259(9) Uani 1 1 d .
C24 C 0.1206(3) 0.8805(5) 0.48097(16) 0.0323(12) Uani 1 1 d .
H24 H 0.1143 0.9489 0.4951 0.039 Uiso 1 1 calc R
C9 C -0.0396(3) 0.6466(4) 0.31216(14) 0.0237(11) Uani 1 1 d .
C12 C 0.0227(3) 0.7152(4) 0.32231(15) 0.0242(11) Uani 1 1 d .
C22 C 0.1091(3) 0.7766(5) 0.42133(16) 0.0287(12) Uani 1 1 d .
C1 C -0.0178(3) 0.6470(5) 0.38024(16) 0.0302(12) Uani 1 1 d .
C11 C 0.0363(3) 0.7162(4) 0.36569(15) 0.0241(11) Uani 1 1 d .
C10 C -0.0612(3) 0.6080(5) 0.34763(15) 0.0284(12) Uani 1 1 d .
C26 C 0.1605(3) 0.6887(5) 0.47802(18) 0.0393(14) Uani 1 1 d .
H26 H 0.1831 0.6243 0.4905 0.047 Uiso 1 1 calc R
C25 C 0.1506(3) 0.7853(5) 0.50014(16) 0.0340(13) Uani 1 1 d .
C27 C 0.1398(3) 0.6792(5) 0.43912(16) 0.0315(12) Uani 1 1 d .
C8 C -0.0761(3) 0.6101(5) 0.27875(16) 0.0296(12) Uani 1 1 d .
H8 H -0.0620 0.6325 0.2547 0.036 Uiso 1 1 calc R
C5 C -0.1201(3) 0.5396(5) 0.34986(16) 0.0304(12) Uani 1 1 d .
C38 C 0.0267(4) 1.1626(5) 0.45446(17) 0.0418(15) Uani 1 1 d .
H38 H -0.0198 1.1354 0.4535 0.050 Uiso 1 1 calc R
C30 C 0.0597(3) 0.9782(5) 0.42050(17) 0.0320(12) Uani 1 1 d .
H30 H 0.0757 0.9820 0.3943 0.038 Uiso 1 1 calc R
C18 C 0.0939(3) 0.7280(5) 0.23866(18) 0.0366(14) Uani 1 1 d .
C31 C -0.0178(3) 0.9533(5) 0.41502(16) 0.0282(12) Uani 1 1 d .
C28 C 0.1721(4) 0.7866(6) 0.54280(18) 0.0494(17) Uani 1 1 d .
H28A H 0.1842 0.8653 0.5510 0.074 Uiso 1 1 calc R
H28B H 0.2126 0.7363 0.5487 0.074 Uiso 1 1 calc R
H28C H 0.1334 0.7590 0.5564 0.074 Uiso 1 1 calc R
C6 C -0.1572(3) 0.5045(5) 0.31440(17) 0.0363(14) Uani 1 1 d .
H6 H -0.1974 0.4574 0.3143 0.044 Uiso 1 1 calc R
C37 C 0.0761(3) 1.0959(5) 0.43949(17) 0.0359(14) Uani 1 1 d .
C23 C 0.0992(3) 0.8792(5) 0.44143(15) 0.0269(11) Uani 1 1 d .
C16 C 0.0177(5) 0.7980(6) 0.18355(19) 0.055(2) Uani 1 1 d .
F1 F -0.2282(2) 0.8859(5) 0.39938(15) 0.0809(15) Uani 1 1 d .
C13 C 0.0509(3) 0.7839(5) 0.26253(16) 0.0307(12) Uani 1 1 d .
C42 C 0.1440(4) 1.1380(6) 0.4401(2) 0.0529(18) Uani 1 1 d .
H42 H 0.1792 1.0932 0.4301 0.063 Uiso 1 1 calc R
C14 C -0.0057(3) 0.8514(5) 0.24811(18) 0.0358(13) Uani 1 1 d .
C32 C -0.0574(3) 0.9791(5) 0.38067(17) 0.0384(14) Uani 1 1 d .
H32 H -0.0350 1.0124 0.3605 0.046 Uiso 1 1 calc R
C29 C 0.1519(4) 0.5708(5) 0.41692(18) 0.0438(16) Uani 1 1 d .
H29A H 0.1083 0.5273 0.4126 0.066 Uiso 1 1 calc R
H29B H 0.1874 0.5236 0.4316 0.066 Uiso 1 1 calc R
H29C H 0.1679 0.5914 0.3922 0.066 Uiso 1 1 calc R
C21 C 0.1574(3) 0.6607(6) 0.2545(2) 0.0528(19) Uani 1 1 d .
H21A H 0.1930 0.7139 0.2662 0.079 Uiso 1 1 calc R
H21B H 0.1760 0.6184 0.2336 0.079 Uiso 1 1 calc R
H21C H 0.1445 0.6063 0.2739 0.079 Uiso 1 1 calc R
C15 C -0.0202(4) 0.8562(6) 0.20817(18) 0.0488(18) Uani 1 1 d .
H15 H -0.0582 0.9023 0.1977 0.059 Uiso 1 1 calc R
C33 C -0.1282(4) 0.9582(6) 0.3748(2) 0.0537(18) Uani 1 1 d .
H33 H -0.1547 0.9772 0.3513 0.064 Uiso 1 1 calc R
C2 C -0.0336(3) 0.6167(5) 0.41690(19) 0.0406(15) Uani 1 1 d .
H2 H -0.0054 0.6413 0.4393 0.049 Uiso 1 1 calc R
C3 C -0.0937(4) 0.5476(6) 0.41933(18) 0.0451(17) Uani 1 1 d .
H3 H -0.1061 0.5274 0.4440 0.054 Uiso 1 1 calc R
C7 C -0.1346(3) 0.5390(5) 0.28052(19) 0.0349(13) Uani 1 1 d .
H7 H -0.1595 0.5138 0.2572 0.042 Uiso 1 1 calc R
C4 C -0.1350(3) 0.5083(5) 0.38705(19) 0.0427(16) Uani 1 1 d .
H4 H -0.1737 0.4599 0.3901 0.051 Uiso 1 1 calc R
C34 C -0.1586(3) 0.9086(6) 0.4047(2) 0.0477(17) Uani 1 1 d .
C17 C 0.0755(4) 0.7363(6) 0.19839(18) 0.0452(17) Uani 1 1 d .
H17 H 0.1035 0.6989 0.1814 0.054 Uiso 1 1 calc R
C35 C -0.1224(4) 0.8796(6) 0.4387(2) 0.0503(17) Uani 1 1 d .
H35 H -0.1453 0.8447 0.4585 0.060 Uiso 1 1 calc R
C20 C -0.0020(5) 0.8035(7) 0.1401(2) 0.079(3) Uani 1 1 d .
H20A H -0.0198 0.8804 0.1330 0.118 Uiso 1 1 calc R
H20B H -0.0380 0.7460 0.1326 0.118 Uiso 1 1 calc R
H20C H 0.0393 0.7875 0.1269 0.118 Uiso 1 1 calc R
C19 C -0.0469(4) 0.9192(6) 0.2745(2) 0.0517(18) Uani 1 1 d .
H19A H -0.0660 0.8667 0.2927 0.078 Uiso 1 1 calc R
H19B H -0.0851 0.9594 0.2594 0.078 Uiso 1 1 calc R
H19C H -0.0164 0.9755 0.2887 0.078 Uiso 1 1 calc R
F2 F 0.1275(4) 1.4121(4) 0.48787(14) 0.119(3) Uani 1 1 d .
C40 C 0.1103(6) 1.3074(7) 0.4711(2) 0.075(3) Uani 1 1 d .
C39 C 0.0439(5) 1.2709(6) 0.4712(2) 0.063(2) Uani 1 1 d .
H39 H 0.0100 1.3163 0.4820 0.076 Uiso 1 1 calc R
C36 C -0.0512(3) 0.9022(6) 0.44410(19) 0.0423(15) Uani 1 1 d .
H36 H -0.0252 0.8826 0.4677 0.051 Uiso 1 1 calc R
C41 C 0.1597(6) 1.2485(7) 0.4557(2) 0.074(3) Uani 1 1 d .
H41 H 0.2049 1.2804 0.4552 0.089 Uiso 1 1 calc R
Br3 Br 0.36163(4) 1.02544(6) 0.17072(2) 0.04700(19) Uani 1 1 d .
Br4 Br 0.24670(3) 0.72885(6) 0.14674(2) 0.04592(19) Uani 1 1 d .
Ni2 Ni 0.35216(4) 0.82642(7) 0.15986(2) 0.03208(19) Uani 1 1 d .
N4 N 0.4301(2) 0.7636(4) 0.19646(13) 0.0286(10) Uani 1 1 d .
N3 N 0.4103(2) 0.7647(4) 0.11953(13) 0.0279(10) Uani 1 1 d .
C54 C 0.4775(3) 0.7153(4) 0.17856(16) 0.0269(11) Uani 1 1 d .
C53 C 0.4661(3) 0.7147(5) 0.13544(15) 0.0285(12) Uani 1 1 d .
C51 C 0.5432(3) 0.6544(5) 0.18945(16) 0.0284(12) Uani 1 1 d .
C52 C 0.5691(3) 0.6208(5) 0.15480(17) 0.0322(13) Uani 1 1 d .
C72 C 0.4314(3) 0.9699(5) 0.07745(15) 0.0311(13) Uani 1 1 d .
H72 H 0.4149 0.9701 0.1036 0.037 Uiso 1 1 calc R
C50 C 0.5795(3) 0.6227(5) 0.22406(17) 0.0345(13) Uani 1 1 d .
H50 H 0.5632 0.6434 0.2478 0.041 Uiso 1 1 calc R
C73 C 0.5098(3) 0.9571(5) 0.08367(18) 0.0369(14) Uani 1 1 d .
C75 C 0.6171(4) 0.9709(7) 0.1256(2) 0.0548(19) Uani 1 1 d .
H75 H 0.6409 0.9892 0.1500 0.066 Uiso 1 1 calc R
C60 C 0.3995(3) 0.7180(5) 0.26093(16) 0.0322(13) Uani 1 1 d .
C49 C 0.6420(3) 0.5579(6) 0.22291(19) 0.0438(16) Uani 1 1 d .
H49 H 0.6674 0.5352 0.2464 0.053 Uiso 1 1 calc R
F3 F 0.7228(2) 0.9127(5) 0.10213(16) 0.0794(15) Uani 1 1 d .
C55 C 0.4425(3) 0.7765(4) 0.23770(16) 0.0269(11) Uani 1 1 d .
C47 C 0.6303(3) 0.5588(6) 0.1529(2) 0.0450(16) Uani 1 1 d .
C46 C 0.6490(4) 0.5361(6) 0.11559(19) 0.0497(18) Uani 1 1 d .
H46 H 0.6918 0.4978 0.1129 0.060 Uiso 1 1 calc R
C69 C 0.3684(3) 0.6583(5) 0.06080(17) 0.0373(14) Uani 1 1 d .
C43 C 0.5259(3) 0.6559(5) 0.12076(16) 0.0317(12) Uani 1 1 d .
C59 C 0.4135(4) 0.7296(5) 0.30084(19) 0.0426(16) Uani 1 1 d .
H59 H 0.3849 0.6897 0.3169 0.051 Uiso 1 1 calc R
C64 C 0.3935(3) 0.7623(5) 0.07819(15) 0.0281(12) Uani 1 1 d .
C65 C 0.4001(3) 0.8622(5) 0.05716(17) 0.0354(13) Uani 1 1 d .
C79 C 0.4046(4) 1.0807(5) 0.05817(18) 0.0440(16) Uani 1 1 d .
C48 C 0.6667(3) 0.5272(6) 0.1888(2) 0.0460(17) Uani 1 1 d .
H48 H 0.7087 0.4843 0.1893 0.055 Uiso 1 1 calc R
C78 C 0.5483(4) 0.9177(6) 0.05505(19) 0.0442(16) Uani 1 1 d .
H78 H 0.5246 0.9013 0.0305 0.053 Uiso 1 1 calc R
C67 C 0.3583(3) 0.7576(6) -0.00075(19) 0.0434(16) Uani 1 1 d .
C80 C 0.4474(5) 1.1630(6) 0.0449(2) 0.060(2) Uani 1 1 d .
H80 H 0.4964 1.1518 0.0477 0.072 Uiso 1 1 calc R
C74 C 0.5464(3) 0.9851(6) 0.11862(19) 0.0413(15) Uani 1 1 d .
H74 H 0.5215 1.0151 0.1384 0.050 Uiso 1 1 calc R
C44 C 0.5451(4) 0.6291(6) 0.08496(17) 0.0423(16) Uani 1 1 d .
H44 H 0.5173 0.6514 0.0622 0.051 Uiso 1 1 calc R
C58 C 0.4664(4) 0.7959(6) 0.31745(19) 0.0520(19) Uani 1 1 d .
C76 C 0.6526(4) 0.9297(6) 0.0966(2) 0.0536(19) Uani 1 1 d .
C68 C 0.3512(3) 0.6601(5) 0.02108(16) 0.0362(14) Uani 1 1 d .
H68 H 0.3340 0.5917 0.0086 0.043 Uiso 1 1 calc R
C57 C 0.5056(4) 0.8573(6) 0.2935(2) 0.0502(18) Uani 1 1 d .
H57 H 0.5413 0.9064 0.3050 0.060 Uiso 1 1 calc R
C63 C 0.3402(3) 0.6464(6) 0.2433(2) 0.0492(17) Uani 1 1 d .
H63A H 0.3013 0.6967 0.2339 0.074 Uiso 1 1 calc R
H63B H 0.3251 0.5936 0.2626 0.074 Uiso 1 1 calc R
H63C H 0.3552 0.6021 0.2218 0.074 Uiso 1 1 calc R
F4 F 0.3204(4) 1.3749(4) 0.00650(15) 0.129(3) Uani 1 1 d .
C56 C 0.4957(4) 0.8514(5) 0.25347(18) 0.0392(14) Uani 1 1 d .
C71 C 0.3598(4) 0.5502(5) 0.08378(19) 0.0476(17) Uani 1 1 d .
H71A H 0.4051 0.5123 0.0893 0.071 Uiso 1 1 calc R
H71B H 0.3274 0.4979 0.0690 0.071 Uiso 1 1 calc R
H71C H 0.3414 0.5702 0.1079 0.071 Uiso 1 1 calc R
C66 C 0.3815(3) 0.8581(5) 0.01761(17) 0.0352(13) Uani 1 1 d .
H66 H 0.3848 0.9262 0.0029 0.042 Uiso 1 1 calc R
C61 C 0.5387(4) 0.9199(6) 0.2287(2) 0.0502(18) Uani 1 1 d .
H61A H 0.5742 0.8701 0.2192 0.075 Uiso 1 1 calc R
H61B H 0.5616 0.9831 0.2437 0.075 Uiso 1 1 calc R
H61C H 0.5087 0.9515 0.2069 0.075 Uiso 1 1 calc R
C77 C 0.6191(4) 0.9012(6) 0.0607(2) 0.0550(19) Uani 1 1 d .
H77 H 0.6442 0.8717 0.0409 0.066 Uiso 1 1 calc R
C70 C 0.3399(4) 0.7532(7) -0.04432(19) 0.056(2) Uani 1 1 d .
H70A H 0.3722 0.7014 -0.0556 0.084 Uiso 1 1 calc R
H70B H 0.3435 0.8306 -0.0550 0.084 Uiso 1 1 calc R
H70C H 0.2921 0.7248 -0.0501 0.084 Uiso 1 1 calc R
C45 C 0.6078(4) 0.5673(7) 0.0836(2) 0.057(2) Uani 1 1 d .
H45 H 0.6216 0.5467 0.0593 0.068 Uiso 1 1 calc R
C82 C 0.3492(8) 1.2802(7) 0.0245(3) 0.088(4) Uani 1 1 d .
C83 C 0.3058(7) 1.2042(9) 0.0386(2) 0.098(4) Uani 1 1 d .
H83 H 0.2573 1.2202 0.0374 0.118 Uiso 1 1 calc R
C84 C 0.3325(5) 1.1005(7) 0.0553(2) 0.063(2) Uani 1 1 d .
H84 H 0.3021 1.0450 0.0644 0.076 Uiso 1 1 calc R
C81 C 0.4189(7) 1.2644(7) 0.0269(2) 0.083(3) Uani 1 1 d .
H81 H 0.4482 1.3200 0.0168 0.100 Uiso 1 1 calc R
C62 C 0.4831(5) 0.8057(7) 0.3610(2) 0.078(3) Uani 1 1 d .
H62A H 0.4424 0.7825 0.3736 0.117 Uiso 1 1 calc R
H62B H 0.4952 0.8856 0.3678 0.117 Uiso 1 1 calc R
H62C H 0.5226 0.7555 0.3695 0.117 Uiso 1 1 calc R

loop_
_atom_site_aniso_label
_atom_site_aniso_U_11
_atom_site_aniso_U_22
_atom_site_aniso_U_33
_atom_site_aniso_U_23
_atom_site_aniso_U_13
_atom_site_aniso_U_12
Br1 0.0538(4) 0.0395(3) 0.0347(4) 0.0029(3) 0.0126(3) -0.0068(3)
Br2 0.0306(3) 0.0618(4) 0.0515(4) 0.0039(3) 0.0043(3) 0.0011(3)
Ni1 0.0279(4) 0.0384(4) 0.0249(4) -0.0008(3) 0.0042(3) -0.0092(3)
N1 0.029(2) 0.032(2) 0.022(2) 0.0013(19) -0.0014(19) -0.0026(19)
N2 0.027(2) 0.030(2) 0.021(2) -0.0055(19) 0.0046(18) -0.0026(18)
C24 0.032(3) 0.043(3) 0.022(3) -0.001(2) 0.001(2) 0.004(2)
C9 0.030(3) 0.027(3) 0.015(3) 0.000(2) 0.008(2) 0.002(2)
C12 0.022(3) 0.033(3) 0.019(3) -0.005(2) 0.007(2) 0.005(2)
C22 0.028(3) 0.035(3) 0.023(3) 0.000(2) -0.001(2) -0.006(2)
C1 0.034(3) 0.035(3) 0.024(3) -0.002(2) 0.014(2) -0.007(2)
C11 0.030(3) 0.023(2) 0.020(3) 0.000(2) 0.003(2) -0.005(2)
C10 0.033(3) 0.037(3) 0.017(3) -0.004(2) 0.011(2) -0.002(2)
C26 0.041(3) 0.040(3) 0.037(4) 0.009(3) 0.001(3) 0.004(3)
C25 0.036(3) 0.047(3) 0.018(3) 0.002(3) -0.003(2) -0.009(3)
C27 0.034(3) 0.037(3) 0.024(3) 0.001(2) 0.005(2) 0.001(2)
C8 0.028(3) 0.036(3) 0.024(3) -0.003(2) 0.002(2) -0.005(2)
C5 0.029(3) 0.037(3) 0.027(3) -0.003(2) 0.013(2) -0.002(2)
C38 0.063(4) 0.038(3) 0.027(3) -0.008(3) 0.017(3) 0.001(3)
C30 0.033(3) 0.032(3) 0.029(3) 0.000(2) -0.004(2) -0.002(2)
C18 0.036(3) 0.041(3) 0.034(3) -0.007(3) 0.009(3) -0.017(3)
C31 0.032(3) 0.031(3) 0.022(3) 0.001(2) 0.007(2) 0.005(2)
C28 0.059(4) 0.063(4) 0.024(3) 0.003(3) -0.002(3) 0.007(4)
C6 0.041(3) 0.037(3) 0.032(3) -0.009(3) 0.013(3) -0.010(3)
C37 0.052(4) 0.030(3) 0.025(3) -0.003(2) 0.003(3) -0.003(3)
C23 0.025(3) 0.038(3) 0.018(3) 0.003(2) 0.002(2) -0.009(2)
C16 0.086(6) 0.054(4) 0.024(3) 0.000(3) 0.006(4) -0.037(4)
F1 0.027(2) 0.118(4) 0.096(4) -0.010(3) 0.000(2) -0.006(2)
C13 0.034(3) 0.033(3) 0.025(3) -0.003(2) 0.005(2) -0.011(2)
C42 0.055(4) 0.060(4) 0.045(4) 0.000(3) 0.010(3) -0.022(4)
C14 0.041(3) 0.026(3) 0.039(4) 0.000(3) -0.003(3) -0.002(2)
C32 0.043(4) 0.046(3) 0.026(3) -0.003(3) 0.003(3) 0.006(3)
C29 0.067(5) 0.037(3) 0.029(3) 0.004(3) 0.011(3) 0.008(3)
C21 0.026(3) 0.067(5) 0.066(5) -0.028(4) 0.006(3) -0.006(3)
C15 0.079(5) 0.040(3) 0.023(3) 0.008(3) -0.018(3) -0.015(3)
C33 0.040(4) 0.068(5) 0.051(5) 0.003(4) -0.005(3) 0.003(3)
C2 0.042(4) 0.038(3) 0.043(4) -0.005(3) 0.011(3) -0.014(3)
C3 0.054(4) 0.057(4) 0.028(3) -0.003(3) 0.020(3) -0.022(3)
C7 0.025(3) 0.036(3) 0.043(4) -0.012(3) 0.001(2) -0.001(2)
C4 0.043(4) 0.044(3) 0.042(4) -0.004(3) 0.009(3) -0.018(3)
C34 0.025(3) 0.059(4) 0.059(5) -0.004(4) 0.003(3) -0.004(3)
C17 0.057(4) 0.057(4) 0.024(3) -0.013(3) 0.010(3) -0.029(3)
C35 0.045(4) 0.061(4) 0.048(4) -0.003(4) 0.017(3) -0.011(3)
C20 0.134(9) 0.073(5) 0.026(4) 0.003(4) -0.004(5) -0.046(6)
C19 0.056(4) 0.038(3) 0.059(5) -0.004(3) -0.005(4) 0.013(3)
F2 0.248(8) 0.060(3) 0.053(3) -0.027(2) 0.034(4) -0.076(4)
C40 0.153(10) 0.041(4) 0.033(4) -0.005(3) 0.015(5) -0.041(5)
C39 0.118(8) 0.043(4) 0.032(4) -0.002(3) 0.017(4) 0.000(4)
C36 0.040(4) 0.048(4) 0.040(4) -0.002(3) 0.008(3) -0.003(3)
C41 0.116(8) 0.065(5) 0.042(5) -0.007(4) 0.004(5) -0.053(5)
Br3 0.0605(4) 0.0431(4) 0.0394(4) -0.0040(3) 0.0143(3) 0.0108(3)
Br4 0.0312(3) 0.0614(4) 0.0448(4) -0.0048(3) 0.0025(3) 0.0015(3)
Ni2 0.0276(4) 0.0422(4) 0.0266(4) -0.0020(3) 0.0034(3) 0.0092(3)
N4 0.030(2) 0.033(2) 0.024(2) 0.000(2) 0.0065(19) -0.0016(19)
N3 0.034(3) 0.028(2) 0.022(2) 0.0006(19) 0.0050(19) -0.0018(19)
C54 0.030(3) 0.025(3) 0.026(3) 0.000(2) 0.004(2) 0.004(2)
C53 0.030(3) 0.033(3) 0.022(3) 0.002(2) 0.004(2) 0.006(2)
C51 0.029(3) 0.029(3) 0.028(3) 0.005(2) 0.006(2) 0.002(2)
C52 0.032(3) 0.034(3) 0.032(3) 0.006(3) 0.012(2) 0.007(2)
C72 0.042(3) 0.035(3) 0.018(3) -0.002(2) 0.012(2) 0.013(2)
C50 0.035(3) 0.036(3) 0.034(3) 0.006(3) 0.011(3) 0.004(2)
C73 0.046(4) 0.025(3) 0.039(4) 0.003(3) 0.004(3) -0.001(3)
C75 0.051(4) 0.067(5) 0.045(4) -0.004(4) 0.000(3) -0.015(4)
C60 0.031(3) 0.042(3) 0.027(3) 0.007(3) 0.016(2) 0.012(2)
C49 0.036(3) 0.060(4) 0.034(4) 0.008(3) -0.003(3) 0.018(3)
F3 0.037(2) 0.107(4) 0.096(4) 0.005(3) 0.014(2) -0.010(2)
C55 0.027(3) 0.028(3) 0.026(3) 0.001(2) 0.006(2) 0.010(2)
C47 0.036(3) 0.051(4) 0.049(4) 0.009(3) 0.012(3) 0.017(3)
C46 0.056(4) 0.060(4) 0.037(4) 0.011(3) 0.026(3) 0.030(4)
C69 0.044(4) 0.039(3) 0.030(3) -0.002(3) 0.006(3) 0.006(3)
C43 0.032(3) 0.039(3) 0.025(3) 0.002(2) 0.008(2) 0.011(2)
C59 0.050(4) 0.042(3) 0.040(4) 0.005(3) 0.023(3) 0.014(3)
C64 0.028(3) 0.039(3) 0.018(3) 0.000(2) 0.008(2) 0.009(2)
C65 0.037(3) 0.036(3) 0.031(3) 0.002(3) -0.001(3) 0.008(3)
C79 0.069(5) 0.036(3) 0.027(3) -0.005(3) 0.005(3) 0.015(3)
C48 0.036(3) 0.056(4) 0.045(4) 0.012(3) -0.002(3) 0.022(3)
C78 0.050(4) 0.050(4) 0.032(4) 0.000(3) 0.005(3) 0.001(3)
C67 0.045(4) 0.051(4) 0.032(3) -0.004(3) -0.005(3) 0.013(3)
C80 0.106(7) 0.043(4) 0.030(4) -0.005(3) 0.009(4) -0.010(4)
C74 0.037(3) 0.048(4) 0.038(4) -0.007(3) 0.002(3) -0.004(3)
C44 0.055(4) 0.054(4) 0.022(3) 0.009(3) 0.020(3) 0.016(3)
C58 0.090(6) 0.043(4) 0.026(3) 0.006(3) 0.018(4) 0.020(4)
C76 0.031(3) 0.059(4) 0.072(6) -0.002(4) 0.007(3) -0.010(3)
C68 0.050(4) 0.043(3) 0.017(3) -0.005(2) 0.009(3) -0.004(3)
C57 0.068(5) 0.037(3) 0.041(4) -0.019(3) -0.012(3) 0.006(3)
C63 0.032(3) 0.064(4) 0.051(4) 0.023(4) 0.006(3) -0.006(3)
F4 0.274(9) 0.048(3) 0.059(3) 0.014(2) -0.004(4) 0.078(4)
C56 0.054(4) 0.033(3) 0.029(3) -0.004(3) -0.002(3) 0.001(3)
C71 0.065(5) 0.042(4) 0.036(4) 0.002(3) 0.005(3) -0.011(3)
C66 0.039(3) 0.042(3) 0.025(3) 0.005(3) 0.002(2) 0.005(3)
C61 0.051(4) 0.043(4) 0.054(5) 0.006(3) -0.006(3) -0.013(3)
C77 0.045(4) 0.061(5) 0.060(5) 0.003(4) 0.016(4) 0.003(3)
C70 0.056(5) 0.082(5) 0.028(4) 0.001(4) -0.010(3) 0.000(4)
C45 0.058(5) 0.075(5) 0.039(4) 0.014(4) 0.019(3) 0.030(4)
C82 0.178(12) 0.043(5) 0.040(5) -0.001(4) 0.002(7) 0.038(6)
C83 0.159(11) 0.093(7) 0.046(5) 0.024(5) 0.029(6) 0.077(8)
C84 0.085(6) 0.056(4) 0.052(5) 0.012(4) 0.019(4) 0.027(4)
C81 0.162(11) 0.041(4) 0.045(5) 0.017(4) 0.002(6) -0.008(6)
C62 0.136(9) 0.068(5) 0.027(4) -0.001(4) -0.005(5) 0.021(5)

loop_
_atom_type_symbol
_atom_type_description
_atom_type_scat_dispersion_real
_atom_type_scat_dispersion_imag
_atom_type_scat_source
C C 0.0033 0.0016 'International Tables Vol C Tables 4.2.6.8 and 6.1.1.4'
H H 0.0000 0.0000 'International Tables Vol C Tables 4.2.6.8 and 6.1.1.4'
Br Br -0.2901 2.4595 'International Tables Vol C Tables 4.2.6.8 and 6.1.1.4'
F F 0.0171 0.0103 'International Tables Vol C Tables 4.2.6.8 and 6.1.1.4'
N N 0.0061 0.0033 'International Tables Vol C Tables 4.2.6.8 and 6.1.1.4'
Ni Ni 0.3393 1.1124 'International Tables Vol C Tables 4.2.6.8 and 6.1.1.4'

loop_
_geom_angle_atom_site_label_1
_geom_angle_atom_site_label_2
_geom_angle_atom_site_label_3
_geom_angle
N2 Ni1 N1 83.33(18)
N2 Ni1 Br2 119.70(13)
N1 Ni1 Br2 102.29(13)
N2 Ni1 Br1 103.68(13)
N1 Ni1 Br1 116.72(13)
Br2 Ni1 Br1 124.26(4)
C11 N1 C22 122.1(5)
C11 N1 Ni1 110.9(4)
C22 N1 Ni1 126.4(3)
C12 N2 C13 119.1(4)
C12 N2 Ni1 111.1(4)
C13 N2 Ni1 129.5(3)
C25 C24 C23 122.2(6)
C8 C9 C10 118.6(5)
C8 C9 C12 135.7(5)
C10 C9 C12 105.6(4)
N2 C12 C9 135.3(5)
N2 C12 C11 117.1(5)
C9 C12 C11 107.5(4)
C27 C22 C23 122.5(5)
C27 C22 N1 119.6(5)
C23 C22 N1 117.8(5)
C2 C1 C10 119.5(5)
C2 C1 C11 134.2(6)
C10 C1 C11 106.2(5)
N1 C11 C1 135.6(5)
N1 C11 C12 117.4(5)
C1 C11 C12 107.0(4)
C5 C10 C1 123.5(5)
C5 C10 C9 122.9(5)
C1 C10 C9 113.6(5)
C27 C26 C25 124.9(6)
C26 C25 C24 116.6(5)
C26 C25 C28 121.4(6)
C24 C25 C28 121.9(6)
C26 C27 C22 116.1(5)
C26 C27 C29 122.0(5)
C22 C27 C29 121.8(5)
C9 C8 C7 119.2(5)
C10 C5 C4 116.4(5)
C10 C5 C6 116.8(5)
C4 C5 C6 126.7(5)
C37 C38 C39 121.2(7)
C31 C30 C23 110.8(5)
C31 C30 C37 112.4(5)
C23 C30 C37 113.1(5)
C13 C18 C17 117.4(6)
C13 C18 C21 122.1(6)
C17 C18 C21 120.5(6)
C32 C31 C36 118.1(6)
C32 C31 C30 121.0(5)
C36 C31 C30 120.9(5)
C7 C6 C5 119.8(5)
C38 C37 C42 118.9(6)
C38 C37 C30 123.1(6)
C42 C37 C30 117.9(6)
C24 C23 C22 117.5(5)
C24 C23 C30 123.1(5)
C22 C23 C30 119.0(5)
C15 C16 C17 118.9(6)
C15 C16 C20 120.9(8)
C17 C16 C20 120.1(8)
C14 C13 C18 122.4(6)
C14 C13 N2 119.2(5)
C18 C13 N2 118.5(5)
C37 C42 C41 119.0(8)
C13 C14 C15 116.8(6)
C13 C14 C19 121.0(6)
C15 C14 C19 122.1(6)
C33 C32 C31 122.4(6)
C16 C15 C14 123.2(7)
C34 C33 C32 117.1(7)
C1 C2 C3 117.2(6)
C4 C3 C2 122.6(6)
C6 C7 C8 122.8(6)
C3 C4 C5 120.7(5)
F1 C34 C35 118.6(7)
F1 C34 C33 118.1(7)
C35 C34 C33 123.3(6)
C16 C17 C18 121.1(6)
C34 C35 C36 118.7(6)
C41 C40 C39 123.9(7)
C41 C40 F2 118.5(9)
C39 C40 F2 117.6(10)
C40 C39 C38 117.5(8)
C35 C36 C31 120.5(6)
C40 C41 C42 119.4(8)
N4 Ni2 N3 83.35(19)
N4 Ni2 Br4 121.91(13)
N3 Ni2 Br4 103.07(13)
N4 Ni2 Br3 102.36(13)
N3 Ni2 Br3 114.98(13)
Br4 Ni2 Br3 124.20(4)
C54 N4 C55 118.7(5)
C54 N4 Ni2 111.7(4)
C55 N4 Ni2 129.3(3)
C53 N3 C64 120.6(5)
C53 N3 Ni2 110.8(4)
C64 N3 Ni2 128.4(3)
N4 C54 C51 136.1(5)
N4 C54 C53 117.0(5)
C51 C54 C53 106.9(4)
N3 C53 C43 134.5(5)
N3 C53 C54 117.2(5)
C43 C53 C54 108.3(5)
C50 C51 C52 119.1(5)
C50 C51 C54 134.4(5)
C52 C51 C54 106.5(5)
C47 C52 C51 124.2(6)
C47 C52 C43 121.9(5)
C51 C52 C43 113.9(5)
C73 C72 C79 115.9(5)
C73 C72 C65 109.1(4)
C79 C72 C65 112.7(5)
C51 C50 C49 117.8(5)
C74 C73 C78 117.1(6)
C74 C73 C72 120.8(6)
C78 C73 C72 122.1(6)
C74 C75 C76 118.4(7)
C55 C60 C59 118.0(6)
C55 C60 C63 120.3(5)
C59 C60 C63 121.7(5)
C48 C49 C50 122.1(6)
C60 C55 C56 121.5(6)
C60 C55 N4 119.0(5)
C56 C55 N4 119.4(5)
C52 C47 C46 116.1(6)
C52 C47 C48 115.8(6)
C46 C47 C48 128.1(6)
C45 C46 C47 121.9(6)
C68 C69 C64 116.8(5)
C68 C69 C71 121.1(6)
C64 C69 C71 122.1(5)
C44 C43 C52 120.1(5)
C44 C43 C53 135.5(6)
C52 C43 C53 104.4(5)
C58 C59 C60 122.6(6)
C65 C64 C69 122.1(5)
C65 C64 N3 119.4(5)
C69 C64 N3 118.5(5)
C64 C65 C66 118.1(6)
C64 C65 C72 119.3(5)
C66 C65 C72 122.5(5)
C80 C79 C84 119.1(7)
C80 C79 C72 123.4(7)
C84 C79 C72 117.4(6)
C49 C48 C47 121.0(6)
C77 C78 C73 122.8(7)
C68 C67 C66 118.7(6)
C68 C67 C70 119.9(6)
C66 C67 C70 121.4(6)
C79 C80 C81 120.6(9)
C75 C74 C73 122.3(7)
C43 C44 C45 117.2(6)
C59 C58 C57 117.7(6)
C59 C58 C62 122.7(7)
C57 C58 C62 119.6(8)
F3 C76 C75 120.8(7)
F3 C76 C77 117.1(7)
C75 C76 C77 122.1(7)
C67 C68 C69 122.5(6)
C58 C57 C56 123.9(7)
C57 C56 C55 116.1(6)
C57 C56 C61 122.2(6)
C55 C56 C61 121.7(6)
C67 C66 C65 121.8(6)
C78 C77 C76 117.3(7)
C46 C45 C44 122.7(6)
C83 C82 C81 122.8(9)
C83 C82 F4 117.5(12)
C81 C82 F4 119.7(11)
C82 C83 C84 119.8(10)
C79 C84 C83 119.1(9)
C82 C81 C80 118.5(9)

loop_
_geom_bond_atom_site_label_1
_geom_bond_atom_site_label_2
_geom_bond_distance
Br1 Ni1 2.3458(10)
Br2 Ni1 2.3352(11)
Ni1 N2 2.023(4)
Ni1 N1 2.038(5)
N1 C11 1.286(7)
N1 C22 1.438(7)
N2 C12 1.298(6)
N2 C13 1.437(7)
C24 C25 1.389(8)
C24 C23 1.404(7)
C9 C8 1.368(7)
C9 C10 1.424(7)
C9 C12 1.455(7)
C12 C11 1.515(7)
C22 C27 1.394(8)
C22 C23 1.407(8)
C1 C2 1.396(8)
C1 C10 1.419(8)
C1 C11 1.452(7)
C10 C5 1.395(7)
C26 C27 1.384(8)
C26 C25 1.388(8)
C25 C28 1.509(8)
C27 C29 1.510(8)
C8 C7 1.406(7)
C5 C4 1.412(8)
C5 C6 1.427(8)
C38 C37 1.375(8)
C38 C39 1.412(9)
C30 C31 1.515(8)
C30 C23 1.525(8)
C30 C37 1.539(8)
C18 C13 1.399(8)
C18 C17 1.422(8)
C18 C21 1.509(9)
C31 C32 1.389(8)
C31 C36 1.394(8)
C6 C7 1.367(8)
C37 C42 1.397(9)
C16 C15 1.367(10)
C16 C17 1.381(11)
C16 C20 1.532(9)
F1 C34 1.361(7)
C13 C14 1.395(8)
C42 C41 1.416(10)
C14 C15 1.399(8)
C14 C19 1.504(9)
C32 C33 1.381(9)
C33 C34 1.378(10)
C2 C3 1.419(8)
C3 C4 1.391(9)
C34 C35 1.361(10)
C35 C36 1.392(9)
F2 C40 1.375(8)
C40 C41 1.333(14)
C40 C39 1.349(13)
Br3 Ni2 2.3470(11)
Br4 Ni2 2.3323(11)
Ni2 N4 2.009(5)
Ni2 N3 2.026(5)
N4 C54 1.290(7)
N4 C55 1.448(7)
N3 C53 1.297(7)
N3 C64 1.451(7)
C54 C51 1.466(7)
C54 C53 1.504(7)
C53 C43 1.479(7)
C51 C50 1.385(8)
C51 C52 1.416(7)
C52 C47 1.390(8)
C52 C43 1.441(8)
C72 C73 1.513(8)
C72 C79 1.519(8)
C72 C65 1.532(8)
C50 C49 1.426(8)
C73 C74 1.386(9)
C73 C78 1.386(9)
C75 C74 1.370(9)
C75 C76 1.372(10)
C60 C55 1.398(7)
C60 C59 1.403(8)
C60 C63 1.495(9)
C49 C48 1.380(9)
F3 C76 1.362(8)
C55 C56 1.414(8)
C47 C46 1.419(9)
C47 C48 1.422(9)
C46 C45 1.353(10)
C69 C68 1.397(8)
C69 C64 1.416(8)
C69 C71 1.510(8)
C43 C44 1.380(7)
C59 C58 1.359(10)
C64 C65 1.388(8)
C65 C66 1.395(8)
C79 C80 1.376(10)
C79 C84 1.403(10)
C78 C77 1.374(9)
C67 C68 1.382(9)
C67 C66 1.385(9)
C67 C70 1.532(9)
C80 C81 1.419(11)
C44 C45 1.412(9)
C58 C57 1.386(10)
C58 C62 1.531(9)
C76 C77 1.391(11)
C57 C56 1.397(9)
F4 C82 1.357(9)
C56 C61 1.492(9)
C82 C83 1.347(15)
C82 C81 1.351(15)
C83 C84 1.412(11)

loop_
_platon_squeeze_void_nr
_platon_squeeze_void_average_x
_platon_squeeze_void_average_y
_platon_squeeze_void_average_z
_platon_squeeze_void_volume
_platon_squeeze_void_count_electrons
_platon_squeeze_void_content
1 0.745 -0.174 0.253 195 94 ' '
2 0.500 0.000 0.500 19 8 ' '
3 0.255 0.174 0.747 195 94 ' '
4 0.255 0.326 0.247 194 95 ' '
5 0.500 0.500 0.000 19 8 ' '
6 0.745 0.674 0.753 195 94 ' '
